data_7101174
loop_
_publ_author_name
'Zeng, Yong-Fei'
'Liu, Fu-Chen'
'Zhao, Jiong-Peng'
'Cai, Shuang'
'Bu, Xian-He'
'Ribas, Joan'

_publ_section_title
;
 An azido--metal--isonicotinate complex showing long-range ordered ferromagnetic
 interaction: synthesis, structure and magnetic properties
;
_journal_coden_ASTM CHCOFS
_journal_issue 21
_journal_name_full
;
 Chemical Communications (Cambridge, United Kingdom)
;
_journal_page_first 2227
_journal_page_last 2229
_journal_paper_doi 10.1039/b601311b
_journal_year 2006
_chemical_formula_moiety C12H8Cu3N14O4
_chemical_formula_sum 'C12 H8 Cu3 N14 O4'
_chemical_formula_weight 602.94
_space_group_IT_number 14
_symmetry_cell_setting monoclinic
_symmetry_space_group_name_Hall '-P 2ybc'
_symmetry_space_group_name_H-M 'P 1 21/c 1'
_atom_sites_solution_hydrogens geom
_atom_sites_solution_primary direct
_atom_sites_solution_secondary difmap
_audit_creation_method SHELXL-97
_cell_angle_alpha 90.00
_cell_angle_beta 100.392(2)
_cell_angle_gamma 90.00
_cell_formula_units_Z 2
_cell_length_a 9.0054(14)
_cell_length_b 6.1591(10)
_cell_length_c 17.402(3)
_cell_measurement_reflns_used 1539
_cell_measurement_temperature 293(2)
_cell_measurement_theta_max 27.0580
_cell_measurement_theta_min 2.9964
_cell_volume 949.4(3)
_computing_cell_refinement 'Bruker SMART'
_computing_data_collection 'Bruker SMART'
_computing_data_reduction 'Bruker SAINT'
_computing_molecular_graphics 'Bruker SHELXTL'
_computing_publication_material 'Bruker SHELXTL'
_computing_structure_refinement 'SHELXL-97 (Sheldrick, 1997)'
_computing_structure_solution 'SHELXS-97 (Sheldrick, 1990)'
_diffrn_ambient_temperature 293(2)
_diffrn_measured_fraction_theta_full 0.998
_diffrn_measured_fraction_theta_max 0.998
_diffrn_measurement_device_type 'Bruker Smart APEX CCD area detector'
_diffrn_measurement_method 'phi and omega scans'
_diffrn_radiation_monochromator graphite
_diffrn_radiation_source 'fine-focus sealed tube'
_diffrn_radiation_type MoK\a
_diffrn_radiation_wavelength 0.71073
_diffrn_reflns_av_R_equivalents 0.1087
_diffrn_reflns_av_sigmaI/netI 0.0881
_diffrn_reflns_limit_h_max 10
_diffrn_reflns_limit_h_min -10
_diffrn_reflns_limit_k_max 5
_diffrn_reflns_limit_k_min -7
_diffrn_reflns_limit_l_max 21
_diffrn_reflns_limit_l_min -19
_diffrn_reflns_number 4406
_diffrn_reflns_theta_full 25.50
_diffrn_reflns_theta_max 25.50
_diffrn_reflns_theta_min 2.30
_exptl_absorpt_coefficient_mu 3.389
_exptl_absorpt_correction_T_max 0.884
_exptl_absorpt_correction_T_min 0.702
_exptl_absorpt_correction_type multi-scan
_exptl_crystal_colour 'dark green'
_exptl_crystal_density_diffrn 2.109
_exptl_crystal_density_method 'not measured'
_exptl_crystal_description block
_exptl_crystal_F_000 594
_exptl_crystal_size_max 0.209
_exptl_crystal_size_mid 0.082
_exptl_crystal_size_min 0.078
_refine_diff_density_max 1.280
_refine_diff_density_min -0.717
_refine_diff_density_rms 0.161
_refine_ls_extinction_method none
_refine_ls_goodness_of_fit_ref 0.943
_refine_ls_hydrogen_treatment mixed
_refine_ls_matrix_type full
_refine_ls_number_parameters 167
_refine_ls_number_reflns 1767
_refine_ls_number_restraints 0
_refine_ls_restrained_S_all 0.943
_refine_ls_R_factor_all 0.0717
_refine_ls_R_factor_gt 0.0461
_refine_ls_shift/su_max 0.000
_refine_ls_shift/su_mean 0.000
_refine_ls_structure_factor_coef Fsqd
_refine_ls_weighting_details 'calc w=1/[\s^2^(Fo^2^)+(0.0521P)^2^+0.0000P] where P=(Fo^2^+2Fc^2^)/3'
_refine_ls_weighting_scheme calc
_refine_ls_wR_factor_gt 0.1005
_refine_ls_wR_factor_ref 0.1070
_reflns_number_gt 1255
_reflns_number_total 1767
_reflns_threshold_expression >2sigma(I)
_cod_data_source_file b601311b.txt
_cod_depositor_comments
;
The following automatic conversions were performed:
'_exptl_absorpt_correction_type' value 'Multi-scan' changed to
'multi-scan' according to
'/home/saulius/struct/CIF-dictionaries/cif_core.dic' dictionary named
'cif_core.dic' version 2.4.1 from 2010-06-29.

Automatic conversion script
Id: cif_fix_enum 1527 2010-12-29 10:47:43Z saulius 
;
_cod_original_sg_symbol_H-M P2(1)/c
_cod_database_code 7101174

loop_
_symmetry_equiv_pos_as_xyz
'x, y, z'
'-x, y+1/2, -z+1/2'
'-x, -y, -z'
'x, -y-1/2, z-1/2'

loop_
_atom_site_label
_atom_site_type_symbol
_atom_site_fract_x
_atom_site_fract_y
_atom_site_fract_z
_atom_site_U_iso_or_equiv
_atom_site_adp_type
_atom_site_occupancy
_atom_site_symmetry_multiplicity
_atom_site_calc_flag
_atom_site_refinement_flags
Cu1 Cu 0.97022(6) 0.83104(13) 0.17043(3) 0.0157(2) Uani 1 1 d .
Cu2 Cu 1.0000 1.0000 0.0000 0.0184(3) Uani 1 2 d S
O1 O 1.1915(3) 0.8235(8) 0.16982(19) 0.0213(9) Uani 1 1 d .
O2 O 1.2078(3) 0.9526(8) 0.0502(2) 0.0236(11) Uani 1 1 d .
N1 N 1.7442(4) 0.8574(9) 0.1648(2) 0.0213(12) Uani 1 1 d .
N2 N 0.9350(4) 0.7482(9) 0.0577(2) 0.0191(11) Uani 1 1 d .
N3 N 0.8240(5) 0.6440(10) 0.0277(3) 0.0276(12) Uani 1 1 d .
N4 N 0.7211(6) 0.5434(12) -0.0001(4) 0.0521(19) Uani 1 1 d .
N5 N 0.9854(4) 0.4718(9) 0.2226(2) 0.0196(12) Uani 1 1 d .
N6 N 0.9946(4) 0.3531(10) 0.1704(2) 0.0206(12) Uani 1 1 d .
N7 N 0.9998(6) 0.2387(12) 0.1193(3) 0.0400(15) Uani 1 1 d .
C1 C 1.6626(6) 0.7133(13) 0.1962(3) 0.0283(17) Uani 1 1 d .
H1A H 1.712(6) 0.599(12) 0.223(3) 0.026(17) Uiso 1 1 d .
C2 C 1.5064(6) 0.7182(13) 0.1838(3) 0.0288(17) Uani 1 1 d .
H2A H 1.458(6) 0.592(11) 0.209(3) 0.020(15) Uiso 1 1 d .
C3 C 1.4320(5) 0.8749(11) 0.1355(3) 0.0190(14) Uani 1 1 d .
C4 C 1.5143(6) 1.0267(13) 0.1045(3) 0.0269(15) Uani 1 1 d .
H4A H 1.481(6) 1.143(11) 0.080(3) 0.020(16) Uiso 1 1 d .
C5 C 1.6694(6) 1.0163(13) 0.1200(3) 0.0270(15) Uani 1 1 d .
H5A H 1.720(6) 1.130(12) 0.096(3) 0.023(15) Uiso 1 1 d .
C6 C 1.2602(5) 0.8805(10) 0.1170(3) 0.0177(13) Uani 1 1 d .

loop_
_atom_site_aniso_label
_atom_site_aniso_U_11
_atom_site_aniso_U_22
_atom_site_aniso_U_33
_atom_site_aniso_U_23
_atom_site_aniso_U_13
_atom_site_aniso_U_12
Cu1 0.0070(3) 0.0242(4) 0.0159(3) -0.0010(3) 0.0021(2) 0.0005(3)
Cu2 0.0083(4) 0.0292(7) 0.0170(5) 0.0059(4) 0.0006(3) 0.0005(4)
O1 0.0110(16) 0.036(3) 0.0160(17) 0.0033(19) 0.0013(13) 0.0009(18)
O2 0.0100(16) 0.039(3) 0.0217(19) 0.0090(19) 0.0012(13) 0.0029(18)
N1 0.0127(19) 0.030(4) 0.020(2) 0.004(2) -0.0001(16) 0.004(2)
N2 0.014(2) 0.022(3) 0.020(2) 0.002(2) -0.0007(17) -0.003(2)
N3 0.026(2) 0.029(4) 0.026(2) 0.006(3) -0.0013(19) -0.002(3)
N4 0.041(3) 0.046(5) 0.061(4) -0.010(4) -0.012(3) -0.014(3)
N5 0.016(2) 0.023(3) 0.019(2) 0.001(2) 0.0019(16) 0.003(2)
N6 0.019(2) 0.026(3) 0.017(2) 0.002(3) 0.0044(16) 0.005(2)
N7 0.054(3) 0.038(4) 0.028(3) -0.005(3) 0.006(2) 0.009(3)
C1 0.012(3) 0.040(5) 0.032(3) 0.017(3) 0.002(2) 0.006(3)
C2 0.013(3) 0.044(5) 0.029(3) 0.012(3) 0.005(2) 0.005(3)
C3 0.010(2) 0.031(4) 0.017(2) -0.003(3) 0.0045(18) 0.003(2)
C4 0.018(3) 0.035(4) 0.025(3) 0.013(3) -0.001(2) 0.005(3)
C5 0.018(3) 0.033(4) 0.030(3) 0.011(3) 0.006(2) 0.000(3)
C6 0.010(2) 0.020(4) 0.023(3) -0.004(3) 0.0018(19) 0.000(2)

loop_
_atom_type_symbol
_atom_type_description
_atom_type_scat_dispersion_real
_atom_type_scat_dispersion_imag
_atom_type_scat_source
C C 0.0033 0.0016 'International Tables Vol C Tables 4.2.6.8 and 6.1.1.4'
H H 0.0000 0.0000 'International Tables Vol C Tables 4.2.6.8 and 6.1.1.4'
N N 0.0061 0.0033 'International Tables Vol C Tables 4.2.6.8 and 6.1.1.4'
O O 0.0106 0.0060 'International Tables Vol C Tables 4.2.6.8 and 6.1.1.4'
Cu Cu 0.3201 1.2651 'International Tables Vol C Tables 4.2.6.8 and 6.1.1.4'

loop_
_geom_angle_atom_site_label_1
_geom_angle_atom_site_label_2
_geom_angle_atom_site_label_3
_geom_angle
_geom_angle_site_symmetry_1
_geom_angle_site_symmetry_3
O1 Cu1 N2 88.31(15) . .
O1 Cu1 N1 175.57(19) . 1_455
N2 Cu1 N1 89.60(17) . 1_455
O1 Cu1 N5 89.05(16) . 2_755
N2 Cu1 N5 169.1(2) . 2_755
N1 Cu1 N5 92.28(17) 1_455 2_755
O1 Cu1 N5 89.51(17) . .
N2 Cu1 N5 97.18(19) . .
N1 Cu1 N5 94.63(19) 1_455 .
N5 Cu1 N5 93.38(10) 2_755 .
O2 Cu2 O2 180.00(19) 3_775 .
O2 Cu2 N2 90.18(17) 3_775 3_775
O2 Cu2 N2 89.82(17) . 3_775
O2 Cu2 N2 89.82(17) 3_775 .
O2 Cu2 N2 90.18(17) . .
N2 Cu2 N2 180.0(2) 3_775 .
C6 O1 Cu1 128.7(3) . .
C6 O2 Cu2 129.9(3) . .
C1 N1 C5 117.7(4) . .
C1 N1 Cu1 123.4(4) . 1_655
C5 N1 Cu1 118.5(4) . 1_655
N3 N2 Cu2 119.0(4) . .
N3 N2 Cu1 121.8(4) . .
Cu2 N2 Cu1 106.7(2) . .
N4 N3 N2 179.0(7) . .
N6 N5 Cu1 114.4(5) . 2_745
N6 N5 Cu1 106.8(4) . .
Cu1 N5 Cu1 137.3(2) 2_745 .
N7 N6 N5 178.4(5) . .
N1 C1 C2 122.8(6) . .
N1 C1 H1A 118(4) . .
C2 C1 H1A 119(4) . .
C3 C2 C1 118.7(6) . .
C3 C2 H2A 126(3) . .
C1 C2 H2A 115(3) . .
C4 C3 C2 119.0(5) . .
C4 C3 C6 120.3(5) . .
C2 C3 C6 120.7(5) . .
C3 C4 C5 119.7(6) . .
C3 C4 H4A 127(4) . .
C5 C4 H4A 113(4) . .
N1 C5 C4 121.9(6) . .
N1 C5 H5A 123(3) . .
C4 C5 H5A 115(3) . .
O1 C6 O2 129.0(4) . .
O1 C6 C3 117.3(4) . .
O2 C6 C3 113.7(4) . .

loop_
_geom_bond_atom_site_label_1
_geom_bond_atom_site_label_2
_geom_bond_distance
_geom_bond_site_symmetry_2
Cu1 O1 1.995(3) .
Cu1 N2 1.996(4) .
Cu1 N1 2.027(4) 1_455
Cu1 N5 2.027(5) 2_755
Cu1 N5 2.386(6) .
Cu2 O2 1.939(3) 3_775
Cu2 O2 1.939(3) .
Cu2 N2 1.992(5) 3_775
Cu2 N2 1.992(5) .
O1 C6 1.247(6) .
O2 C6 1.255(6) .
N1 C1 1.330(8) .
N1 C5 1.354(8) .
N1 Cu1 2.027(4) 1_655
N2 N3 1.223(6) .
N3 N4 1.147(7) .
N5 N6 1.181(7) .
N5 Cu1 2.027(5) 2_745
N6 N7 1.142(8) .
C1 C2 1.385(7) .
C1 H1A 0.91(7) .
C2 C3 1.373(9) .
C2 H2A 1.02(6) .
C3 C4 1.363(9) .
C3 C6 1.523(6) .
C4 C5 1.375(8) .
C4 H4A 0.86(6) .
C5 H5A 0.97(7) .

loop_
_geom_torsion_atom_site_label_1
_geom_torsion_atom_site_label_2
_geom_torsion_atom_site_label_3
_geom_torsion_atom_site_label_4
_geom_torsion
_geom_torsion_site_symmetry_1
_geom_torsion_site_symmetry_4
N2 Cu1 O1 C6 37.1(6) . .
N1 Cu1 O1 C6 -25(3) 1_455 .
N5 Cu1 O1 C6 -132.3(6) 2_755 .
N5 Cu1 O1 C6 134.3(5) . .
O2 Cu2 O2 C6 59(100) 3_775 .
N2 Cu2 O2 C6 147.8(6) 3_775 .
N2 Cu2 O2 C6 -32.2(6) . .
O2 Cu2 N2 N3 29.6(5) 3_775 .
O2 Cu2 N2 N3 -150.4(5) . .
N2 Cu2 N2 N3 150(100) 3_775 .
O2 Cu2 N2 Cu1 -113.0(2) 3_775 .
O2 Cu2 N2 Cu1 67.0(2) . .
N2 Cu2 N2 Cu1 8(39) 3_775 .
O1 Cu1 N2 N3 150.7(5) . .
N1 Cu1 N2 N3 -33.2(5) 1_455 .
N5 Cu1 N2 N3 -133.2(8) 2_755 .
N5 Cu1 N2 N3 61.4(5) . .
O1 Cu1 N2 Cu2 -67.9(2) . .
N1 Cu1 N2 Cu2 108.2(2) 1_455 .
N5 Cu1 N2 Cu2 8.2(10) 2_755 .
N5 Cu1 N2 Cu2 -157.17(18) . .
Cu2 N2 N3 N4 134(35) . .
Cu1 N2 N3 N4 -89(35) . .
O1 Cu1 N5 N6 -76.4(3) . .
N2 Cu1 N5 N6 11.8(3) . .
N1 Cu1 N5 N6 102.0(3) 1_455 .
N5 Cu1 N5 N6 -165.5(4) 2_755 .
O1 Cu1 N5 Cu1 87.4(3) . 2_745
N2 Cu1 N5 Cu1 175.7(3) . 2_745
N1 Cu1 N5 Cu1 -94.1(3) 1_455 2_745
N5 Cu1 N5 Cu1 -1.58(16) 2_755 2_745
Cu1 N5 N6 N7 111(24) 2_745 .
Cu1 N5 N6 N7 -81(25) . .
C5 N1 C1 C2 1.0(10) . .
Cu1 N1 C1 C2 -171.7(5) 1_655 .
N1 C1 C2 C3 1.7(10) . .
C1 C2 C3 C4 -3.2(10) . .
C1 C2 C3 C6 177.2(6) . .
C2 C3 C4 C5 2.1(10) . .
C6 C3 C4 C5 -178.3(6) . .
C1 N1 C5 C4 -2.3(10) . .
Cu1 N1 C5 C4 170.9(5) 1_655 .
C3 C4 C5 N1 0.7(10) . .
Cu1 O1 C6 O2 -1.8(10) . .
Cu1 O1 C6 C3 174.8(4) . .
Cu2 O2 C6 O1 -1.5(10) . .
Cu2 O2 C6 C3 -178.1(4) . .
C4 C3 C6 O1 -145.3(6) . .
C2 C3 C6 O1 34.3(9) . .
C4 C3 C6 O2 31.8(8) . .
C2 C3 C6 O2 -148.6(6) . .
